data_9009596
loop_
_publ_author_name
'Fanfani, L.'
'Tomassini, M.'
'Zanazzi, P. F.'
'Zanzari, A. R.'

_publ_section_title
;
 The crystal structure of strunzite, a contribution to the
 crystal chemistry of basic ferric-manganous hydrated phosphates
;
_journal_name_full 'Tschermaks Mineralogische und Petrographische Mitteilungen'
_journal_page_first 77
_journal_page_last 87
_journal_volume 25
_journal_year 1978
_chemical_compound_source 'Big Chief mine, Glendale, South Dakota'
_chemical_formula_sum 'Fe2 H14 Mn O16 P2'
_chemical_name_mineral Strunzite
_space_group_IT_number 2
_symmetry_space_group_name_Hall '-P 1'
_symmetry_space_group_name_H-M 'P -1'
_cell_angle_alpha 90.17
_cell_angle_beta 98.44
_cell_angle_gamma 117.44
_cell_formula_units_Z 2
_cell_length_a 10.228
_cell_length_b 9.837
_cell_length_c 7.284
_cell_volume 641.284
_database_code_amcsd 0015670
_exptl_crystal_density_diffrn 2.583
_cod_original_formula_sum 'Mn Fe2 P2 O16 H14'
_cod_database_code 9009596

loop_
_space_group_symop_operation_xyz
x,y,z
-x,-y,-z

loop_
_atom_site_label
_atom_site_fract_x
_atom_site_fract_y
_atom_site_fract_z
_atom_site_U_iso_or_equiv
_atom_site_type_symbol
_atom_site_attached_hydrogens
Mn 0.50370 0.33380 0.24450 0.01178 Mn 0
Fe1 -0.03070 0.24350 0.13730 0.01241 Fe 0
Fe2 0.02600 -0.22900 0.36300 0.01317 Fe 0
P1 -0.18640 0.46640 0.06070 0.01051 P 0
P2 0.19170 0.15310 0.43420 0.00849 P 0
O1 -0.34810 0.42560 0.06670 0.03166 O 0
O2 -0.17580 0.31910 0.03120 0.01900 O 0
O3 -0.08530 -0.44450 0.24580 0.01393 O 0
O4 -0.14070 -0.43160 -0.10440 0.01900 O 0
O5 0.10000 0.15080 0.24540 0.01393 O 0
O6 0.15080 -0.01330 0.47830 0.01520 O 0
O7 0.35490 0.24300 0.42510 0.02660 O 0
O8 0.16060 0.22890 0.59450 0.01520 O 0
O-H1 -0.04080 0.30840 0.39260 0.01393 O 1
O-H2 0.03470 -0.15240 0.11150 0.01773 O 1
Wat1 0.31380 0.25110 0.00970 0.01773 O 2
Wat2 0.31220 -0.43510 0.51710 0.02280 O 2
Wat3 0.48930 -0.45200 0.25800 0.02406 O 2
Wat4 -0.47630 0.12300 0.19250 0.06713 O 2
Wat5 0.22890 -0.23060 0.33380 0.01773 O 2
Wat6 -0.22410 0.03870 0.16770 0.01773 O 2

loop_
_cod_changelog_entry_id
_cod_changelog_entry_author
_cod_changelog_entry_date
_cod_changelog_entry_text
1
;cod-tools version 3.8.0
Id: cif_guess_AMCSD_atom_types 9574 2023-05-10 09:00:05Z saulius
;
2023-05-10T18:51:59+03:00
;Derived atom types and hydrogen counts
from atom names that follow the AMCSD naming convention
(Wat == water, O-H == hydroxyl).
;

loop_
_cod_related_entry_id
_cod_related_entry_database
_cod_related_entry_code
1 AMCSD 0015670
